data_2211194
loop_
_publ_author_name
'Atwell, Graham '
'Boyd, Peter D.W.'
'Denny, William A. '
'Yang, Shangjin  '

_publ_section_title
;
 2-[Bis(2-bromoethyl)amino]-<i>N</i>-(2-hydroxyethyl)-3,5-dinitrobenzamide
;
_journal_coeditor_code SG2073
_journal_issue 11
_journal_name_full 'Acta Crystallographica Section E'
_journal_page_first o5080
_journal_page_last o5082
_journal_paper_doi 10.1107/S1600536806042188
_journal_volume 62
_journal_year 2006
_chemical_formula_iupac 'C13 H16 Br2 N4 O6'
_chemical_formula_moiety 'C13 H16 Br2 N4 O6'
_chemical_formula_sum 'C13 H16 Br2 N4 O6'
_chemical_formula_weight 484.10
_chemical_name_systematic
;
2-[Bis(2-bromoethyl)amino]-N-(2-hydroxyethyl)-3,5-dinitrobenzamide
;
_space_group_crystal_system orthorhombic
_space_group_IT_number 19
_space_group_name_Hall 'P 2ac 2ab'
_space_group_name_H-M_alt 'P 21 21 21'
_atom_sites_solution_hydrogens geom
_atom_sites_solution_primary direct
_atom_sites_solution_secondary difmap
_audit_creation_method SHELXL-97
_cell_angle_alpha 90.00
_cell_angle_beta 90.00
_cell_angle_gamma 90.00
_cell_formula_units_Z 4
_cell_length_a 9.29500(10)
_cell_length_b 9.9641(2)
_cell_length_c 19.1575(2)
_cell_measurement_reflns_used 8192
_cell_measurement_temperature 86(2)
_cell_measurement_theta_max 26.41
_cell_measurement_theta_min 2.13
_cell_volume 1774.30(4)
_computing_cell_refinement SMART
_computing_data_collection 'SMART (Siemens, 1995)'
_computing_data_reduction 'SAINT (Siemens, 1995)'
_computing_molecular_graphics 'MERCURY (Macrae <i>et al.</i>,  2006)'
_computing_publication_material 'WinGX (Farrugia, 1999)'
_computing_structure_refinement 'SHELXL97 (Sheldrick, 1997)'
_computing_structure_solution 'SIR92 (Altomare <i>et al.</i>,  1993)'
_diffrn_ambient_temperature 86(2)
_diffrn_measured_fraction_theta_full 0.998
_diffrn_measured_fraction_theta_max 0.998
_diffrn_measurement_device_type 'Siemens SMART CCD'
_diffrn_measurement_method 'Area-detector \w'
_diffrn_radiation_monochromator graphite
_diffrn_radiation_source 'fine-focus sealed tube'
_diffrn_radiation_type MoK\a
_diffrn_radiation_wavelength 0.71073
_diffrn_reflns_av_R_equivalents 0.0182
_diffrn_reflns_av_sigmaI/netI 0.0195
_diffrn_reflns_limit_h_max 11
_diffrn_reflns_limit_h_min -9
_diffrn_reflns_limit_k_max 11
_diffrn_reflns_limit_k_min -12
_diffrn_reflns_limit_l_max 23
_diffrn_reflns_limit_l_min -22
_diffrn_reflns_number 10742
_diffrn_reflns_theta_full 26.41
_diffrn_reflns_theta_max 26.41
_diffrn_reflns_theta_min 2.13
_diffrn_standards_decay_% <2
_diffrn_standards_number 0
_exptl_absorpt_coefficient_mu 4.606
_exptl_absorpt_correction_T_max 0.550935
_exptl_absorpt_correction_T_min 0.390921
_exptl_absorpt_correction_type multi-scan
_exptl_absorpt_process_details '(SADABS; Sheldrick, 1996)'
_exptl_crystal_colour yellow
_exptl_crystal_density_diffrn 1.812
_exptl_crystal_density_method 'not measured'
_exptl_crystal_description block
_exptl_crystal_F_000 960
_exptl_crystal_size_max 0.4
_exptl_crystal_size_mid 0.18
_exptl_crystal_size_min 0.18
_refine_diff_density_max 0.249
_refine_diff_density_min -0.264
_refine_ls_abs_structure_details 'Flack (1983), 1548 Friedel pairs'
_refine_ls_abs_structure_Flack -0.007(5)
_refine_ls_extinction_method none
_refine_ls_goodness_of_fit_ref 1.068
_refine_ls_hydrogen_treatment constr
_refine_ls_matrix_type full
_refine_ls_number_parameters 227
_refine_ls_number_reflns 3643
_refine_ls_number_restraints 0
_refine_ls_restrained_S_all 1.068
_refine_ls_R_factor_all 0.0167
_refine_ls_R_factor_gt 0.0157
_refine_ls_shift/su_max 0.002
_refine_ls_shift/su_mean 0.000
_refine_ls_structure_factor_coef Fsqd
_refine_ls_weighting_details 'calc w=1/[\s^2^(Fo^2^)+(0.0164P)^2^+0.6655P] where P=(Fo^2^+2Fc^2^)/3'
_refine_ls_weighting_scheme calc
_refine_ls_wR_factor_gt 0.0377
_refine_ls_wR_factor_ref 0.0382
_reflns_number_gt 3541
_reflns_number_total 3643
_reflns_threshold_expression I>2\s(I)
_cod_data_source_file sg2073.cif
_cod_data_source_block I
_cod_depositor_comments
;
 Updating space group information.

 Antanas Vaitkus,
 2018-07-31

The following automatic conversions were performed:
'_symmetry_cell_setting' value 'Orthorhombic' changed to 'orthorhombic'
according to '/home/saulius/struct/CIF-dictionaries/cif_core.dic'
dictionary named 'cif_core.dic' version 2.4.1 from
2010-06-29.

'_geom_bond_publ_flag' value 'Y' changed to 'y' according to
'/home/saulius/struct/CIF-dictionaries/cif_core.dic' dictionary named
'cif_core.dic' version 2.4.1 from 2010-06-29 (6
times).

'_geom_angle_publ_flag' value 'Y' changed to 'y' according to
'/home/saulius/struct/CIF-dictionaries/cif_core.dic' dictionary named
'cif_core.dic' version 2.4.1 from 2010-06-29 (6 times).

Automatic conversion script
Id: cif_fix_enum 1527 2010-12-29 10:47:43Z saulius 

The following automatic conversions were performed:

'_symmetry_cell_setting' value 'Orthorhombic' changed to
'orthorhombic' according to
/home/saulius/struct/CIF-dictionaries/cif_core.dic dictionary named
'cif_core.dic' version 2.4.1 from 2010-06-29.

'_geom_bond_publ_flag'
value 'Y' changed to 'y' according to
/home/saulius/struct/CIF-dictionaries/cif_core.dic dictionary named
'cif_core.dic' version 2.4.1 from 2010-06-29 (6
times).

'_geom_angle_publ_flag' value 'Y' changed to 'y' according
to /home/saulius/struct/CIF-dictionaries/cif_core.dic dictionary
named 'cif_core.dic' version 2.4.1 from 2010-06-29 (6 times).

Automatic conversion script
Id: cif_fix_values 1715 2011-07-08 13:25:40Z adriana 
;
_cod_original_formula_sum 'C13 H16 Br2  N4 O6'
_cod_database_code 2211194
_cod_database_fobs_code 2211194

loop_
_space_group_symop_id
_space_group_symop_operation_xyz
1 'x, y, z'
2 '-x+1/2, -y, z+1/2'
3 'x+1/2, -y+1/2, -z'
4 '-x, y+1/2, -z+1/2'

loop_
_atom_site_type_symbol
_atom_site_label
_atom_site_fract_x
_atom_site_fract_y
_atom_site_fract_z
_atom_site_U_iso_or_equiv
_atom_site_adp_type
_atom_site_calc_flag
_atom_site_refinement_flags
_atom_site_occupancy
Br Br1 0.40751(2) 0.249349(19) 0.929613(9) 0.01727(5) Uani d . 1
Br Br2 -0.28556(2) 0.41618(2) 0.890082(10) 0.01951(5) Uani d . 1
N N3 0.12881(16) 0.57574(16) 0.91274(7) 0.0122(3) Uani d . 1
O O6 -0.07343(15) 0.81594(13) 1.03355(7) 0.0166(3) Uani d . 1
O O4 0.15459(17) 0.56843(14) 0.75554(7) 0.0220(3) Uani d . 1
O O1 0.19398(19) 1.15503(14) 0.77670(7) 0.0252(4) Uani d . 1
N N4 0.15130(18) 0.73137(16) 1.05021(8) 0.0136(3) Uani d . 1
H H15 0.2330 0.7141 1.0311 0.016 Uiso calc R 1
O O2 0.04981(17) 1.19592(14) 0.86354(8) 0.0238(3) Uani d . 1
O O5 0.14132(18) 0.46394(14) 1.10588(8) 0.0254(3) Uani d . 1
H H16 0.1682 0.4131 1.1369 0.038 Uiso calc R 1
O O3 0.35545(18) 0.67865(15) 0.74433(8) 0.0262(3) Uani d . 1
C C4 0.1362(2) 0.98017(19) 0.85101(10) 0.0147(4) Uani d . 1
N N2 0.23823(19) 0.65829(17) 0.77227(8) 0.0167(4) Uani d . 1
C C2 0.19306(19) 0.7535(2) 0.82703(8) 0.0131(3) Uani d . 1
C C7 0.23616(19) 0.47445(17) 0.89267(10) 0.0124(3) Uani d . 1
H H1 0.3231 0.5181 0.8763 0.015 Uiso calc R 1
H H2 0.1988 0.4190 0.8552 0.015 Uiso calc R 1
C C5 0.0816(2) 0.94452(18) 0.91548(9) 0.0134(4) Uani d . 1
H H3 0.0417 1.0093 0.9446 0.016 Uiso calc R 1
C C13 0.0571(2) 0.5693(2) 1.13547(10) 0.0210(4) Uani d . 1
H H4 0.0442 0.5532 1.1850 0.025 Uiso calc R 1
H H5 -0.0371 0.5708 1.1137 0.025 Uiso calc R 1
C C6 0.0866(2) 0.81095(18) 0.93645(9) 0.0125(3) Uani d . 1
C C8 0.2695(2) 0.38799(18) 0.95618(10) 0.0162(4) Uani d . 1
H H6 0.1819 0.3467 0.9734 0.019 Uiso calc R 1
H H7 0.3095 0.4432 0.9931 0.019 Uiso calc R 1
C C3 0.1980(2) 0.88677(18) 0.80689(10) 0.0146(4) Uani d . 1
H H8 0.2413 0.9125 0.7652 0.018 Uiso calc R 1
C C12 0.1305(2) 0.7025(2) 1.12466(10) 0.0191(4) Uani d . 1
H H9 0.0728 0.7730 1.1455 0.023 Uiso calc R 1
H H10 0.2232 0.7016 1.1479 0.023 Uiso calc R 1
N N1 0.12710(19) 1.12055(15) 0.82881(9) 0.0179(4) Uani d . 1
C C10 -0.0999(2) 0.49488(19) 0.86562(10) 0.0174(4) Uani d . 1
H H11 -0.0463 0.4330 0.8364 0.021 Uiso calc R 1
H H12 -0.1148 0.5771 0.8395 0.021 Uiso calc R 1
C C9 -0.0148(2) 0.52491(19) 0.93136(10) 0.0138(4) Uani d . 1
H H13 -0.0653 0.5913 0.9591 0.017 Uiso calc R 1
H H14 -0.0053 0.4439 0.9590 0.017 Uiso calc R 1
C C1 0.13690(19) 0.70845(17) 0.89094(10) 0.0115(3) Uani d . 1
C C11 0.0458(2) 0.78393(17) 1.01141(9) 0.0129(4) Uani d . 1

loop_
_atom_site_aniso_label
_atom_site_aniso_U_11
_atom_site_aniso_U_22
_atom_site_aniso_U_33
_atom_site_aniso_U_12
_atom_site_aniso_U_13
_atom_site_aniso_U_23
Br1 0.01734(9) 0.01270(9) 0.02178(9) 0.00345(8) -0.00014(7) 0.00288(8)
Br2 0.01591(9) 0.01879(9) 0.02384(10) -0.00410(8) -0.00125(8) -0.00338(8)
N3 0.0127(7) 0.0088(7) 0.0150(7) -0.0002(6) 0.0005(6) 0.0007(6)
O6 0.0167(7) 0.0160(7) 0.0172(7) 0.0020(6) 0.0013(6) -0.0024(5)
O4 0.0310(8) 0.0170(7) 0.0181(7) -0.0006(6) -0.0039(6) -0.0045(6)
O1 0.0421(10) 0.0152(7) 0.0183(7) -0.0080(7) -0.0013(7) 0.0037(6)
N4 0.0161(7) 0.0125(8) 0.0122(7) 0.0007(7) 0.0013(6) 0.0011(6)
O2 0.0313(9) 0.0097(6) 0.0303(8) 0.0025(6) -0.0018(7) 0.0001(6)
O5 0.0403(9) 0.0167(7) 0.0192(7) 0.0052(6) 0.0025(8) 0.0051(6)
O3 0.0331(9) 0.0217(8) 0.0236(8) 0.0020(7) 0.0135(7) -0.0008(6)
C4 0.0165(9) 0.0087(9) 0.0187(10) -0.0017(7) -0.0046(8) 0.0028(7)
N2 0.0250(10) 0.0143(8) 0.0109(8) 0.0047(7) 0.0007(7) 0.0032(6)
C2 0.0146(8) 0.0126(8) 0.0122(8) 0.0015(8) -0.0012(6) -0.0029(8)
C7 0.0143(9) 0.0087(8) 0.0143(8) 0.0010(7) 0.0001(8) -0.0009(7)
C5 0.0127(8) 0.0114(9) 0.0162(9) 0.0011(7) -0.0015(7) -0.0022(7)
C13 0.0254(11) 0.0210(10) 0.0166(9) 0.0031(9) 0.0037(8) 0.0041(8)
C6 0.0121(8) 0.0122(8) 0.0131(9) -0.0006(7) -0.0020(8) 0.0000(7)
C8 0.0201(10) 0.0106(9) 0.0178(9) 0.0046(7) 0.0007(8) 0.0014(7)
C3 0.0165(9) 0.0148(9) 0.0125(8) -0.0034(7) -0.0017(7) 0.0024(7)
C12 0.0263(11) 0.0195(9) 0.0117(9) 0.0002(8) -0.0004(8) -0.0010(7)
N1 0.0259(10) 0.0103(8) 0.0174(8) -0.0038(6) -0.0071(7) 0.0015(6)
C10 0.0141(9) 0.0180(10) 0.0201(9) -0.0044(8) 0.0003(8) -0.0010(7)
C9 0.0145(9) 0.0103(8) 0.0167(9) -0.0027(7) 0.0003(8) 0.0005(7)
C1 0.0118(8) 0.0105(8) 0.0123(8) -0.0013(6) -0.0034(8) 0.0008(7)
C11 0.0179(10) 0.0064(9) 0.0142(9) -0.0033(7) 0.0022(7) -0.0026(6)

loop_
_atom_type_symbol
_atom_type_description
_atom_type_scat_dispersion_real
_atom_type_scat_dispersion_imag
_atom_type_scat_source
C C 0.0033 0.0016 'International Tables Vol C Tables 4.2.6.8 and 6.1.1.4'
H H 0.0000 0.0000 'International Tables Vol C Tables 4.2.6.8 and 6.1.1.4'
N N 0.0061 0.0033 'International Tables Vol C Tables 4.2.6.8 and 6.1.1.4'
O O 0.0106 0.0060 'International Tables Vol C Tables 4.2.6.8 and 6.1.1.4'
Br Br -0.2901 2.4595 'International Tables Vol C Tables 4.2.6.8 and 6.1.1.4'
Ho Ho -0.2175 4.6783 'International Tables Vol C Tables 4.2.6.8 and 6.1.1.4'

loop_
_geom_angle_atom_site_label_1
_geom_angle_atom_site_label_2
_geom_angle_atom_site_label_3
_geom_angle
_geom_angle_publ_flag
C1 N3 C7 122.56(15) ?
C1 N3 C9 116.73(15) ?
C7 N3 C9 116.27(15) ?
C11 N4 C12 121.34(17) ?
C11 N4 H15 119.3 ?
C12 N4 H15 119.3 ?
C13 O5 H16 109.5 ?
C5 C4 C3 121.74(17) y
C5 C4 N1 118.94(17) ?
C3 C4 N1 119.32(17) ?
O4 N2 O3 124.55(17) ?
O4 N2 C2 118.29(16) ?
O3 N2 C2 117.08(17) ?
C3 C2 C1 124.19(17) y
C3 C2 N2 114.16(16) ?
C1 C2 N2 121.35(17) ?
N3 C7 C8 108.52(15) ?
N3 C7 H1 110.0 ?
C8 C7 H1 110.0 ?
N3 C7 H2 110.0 ?
C8 C7 H2 110.0 ?
H1 C7 H2 108.4 ?
C4 C5 C6 119.45(17) y
C4 C5 H3 120.3 ?
C6 C5 H3 120.3 ?
O5 C13 C12 110.20(17) ?
O5 C13 H4 109.6 ?
C12 C13 H4 109.6 ?
O5 C13 H5 109.6 ?
C12 C13 H5 109.6 ?
H4 C13 H5 108.1 ?
C5 C6 C1 121.43(17) y
C5 C6 C11 115.90(16) ?
C1 C6 C11 122.54(16) ?
C7 C8 Br1 109.02(13) ?
C7 C8 H6 109.9 ?
Br1 C8 H6 109.9 ?
C7 C8 H7 109.9 ?
Br1 C8 H7 109.9 ?
H6 C8 H7 108.3 ?
C4 C3 C2 117.52(17) y
C4 C3 H8 121.2 ?
C2 C3 H8 121.2 ?
N4 C12 C13 111.46(16) ?
N4 C12 H9 109.3 ?
C13 C12 H9 109.3 ?
N4 C12 H10 109.3 ?
C13 C12 H10 109.3 ?
H9 C12 H10 108.0 ?
O1 N1 O2 124.33(16) ?
O1 N1 C4 118.37(17) ?
O2 N1 C4 117.28(16) ?
C9 C10 Br2 109.93(13) ?
C9 C10 H11 109.7 ?
Br2 C10 H11 109.7 ?
C9 C10 H12 109.7 ?
Br2 C10 H12 109.7 ?
H11 C10 H12 108.2 ?
N3 C9 C10 109.85(15) ?
N3 C9 H13 109.7 ?
C10 C9 H13 109.7 ?
N3 C9 H14 109.7 ?
C10 C9 H14 109.7 ?
H13 C9 H14 108.2 ?
N3 C1 C2 125.90(16) ?
N3 C1 C6 118.81(16) ?
C2 C1 C6 115.28(16) y
O6 C11 N4 124.84(17) ?
O6 C11 C6 120.60(17) ?
N4 C11 C6 114.45(17) ?

loop_
_geom_bond_atom_site_label_1
_geom_bond_atom_site_label_2
_geom_bond_distance
_geom_bond_publ_flag
Br1 C8 1.9524(19) ?
Br2 C10 1.953(2) ?
N3 C1 1.389(2) ?
N3 C7 1.470(2) ?
N3 C9 1.471(2) ?
O6 C11 1.229(2) ?
O4 N2 1.228(2) ?
O1 N1 1.225(2) ?
N4 C11 1.337(2) ?
N4 C12 1.468(2) ?
N4 H15 0.8600 ?
O2 N1 1.234(2) ?
O5 C13 1.427(3) ?
O5 H16 0.8200 ?
O3 N2 1.231(2) ?
C4 C5 1.382(3) y
C4 C3 1.382(3) y
C4 N1 1.464(2) ?
N2 C2 1.475(2) ?
C2 C3 1.384(3) y
C2 C1 1.405(3) y
C7 C8 1.523(3) ?
C7 H1 0.9700 ?
C7 H2 0.9700 ?
C5 C6 1.391(3) y
C5 H3 0.9300 ?
C13 C12 1.507(3) ?
C13 H4 0.9700 ?
C13 H5 0.9700 ?
C6 C1 1.422(3) y
C6 C11 1.510(3) ?
C8 H6 0.9700 ?
C8 H7 0.9700 ?
C3 H8 0.9300 ?
C12 H9 0.9700 ?
C12 H10 0.9700 ?
C10 C9 1.517(3) ?
C10 H11 0.9700 ?
C10 H12 0.9700 ?
C9 H13 0.9700 ?
C9 H14 0.9700 ?

loop_
_geom_hbond_atom_site_label_D
_geom_hbond_atom_site_label_H
_geom_hbond_atom_site_label_A
_geom_hbond_site_symmetry_A
_geom_hbond_distance_DH
_geom_hbond_distance_HA
_geom_hbond_distance_DA
_geom_hbond_angle_DHA
_geom_hbond_publ_flag
N4 H15 O6 3_567 0.86 2.21 3.057(2) 171 yes
O5 H16 O3 2_565 0.82 2.26 3.009(2) 152 yes

loop_
_geom_torsion_atom_site_label_1
_geom_torsion_atom_site_label_2
_geom_torsion_atom_site_label_3
_geom_torsion_atom_site_label_4
_geom_torsion
O4 N2 C2 C3 -124.40(19)
O3 N2 C2 C3 52.4(2)
O4 N2 C2 C1 49.6(2)
O3 N2 C2 C1 -133.55(18)
C1 N3 C7 C8 138.33(17)
C9 N3 C7 C8 -66.1(2)
C3 C4 C5 C6 -1.0(3)
N1 C4 C5 C6 178.55(17)
C4 C5 C6 C1 -4.8(3)
C4 C5 C6 C11 171.05(17)
N3 C7 C8 Br1 178.24(12)
C5 C4 C3 C2 5.1(3)
N1 C4 C3 C2 -174.38(18)
C1 C2 C3 C4 -3.8(3)
N2 C2 C3 C4 169.99(17)
C11 N4 C12 C13 82.7(2)
O5 C13 C12 N4 59.7(2)
C5 C4 N1 O1 169.40(17)
C3 C4 N1 O1 -11.1(3)
C5 C4 N1 O2 -11.9(3)
C3 C4 N1 O2 167.65(18)
C1 N3 C9 C10 77.18(19)
C7 N3 C9 C10 -79.83(19)
Br2 C10 C9 N3 176.23(12)
C7 N3 C1 C2 32.4(3)
C9 N3 C1 C2 -123.06(19)
C7 N3 C1 C6 -146.67(17)
C9 N3 C1 C6 57.9(2)
C3 C2 C1 N3 179.36(18)
N2 C2 C1 N3 6.0(3)
C3 C2 C1 C6 -1.6(3)
N2 C2 C1 C6 -174.94(16)
C5 C6 C1 N3 -174.93(17)
C11 C6 C1 N3 9.5(3)
C5 C6 C1 C2 5.9(3)
C11 C6 C1 C2 -169.69(17)
C12 N4 C11 O6 2.2(3)
C12 N4 C11 C6 178.33(16)
C5 C6 C11 O6 58.7(2)
C1 C6 C11 O6 -125.44(19)
C5 C6 C11 N4 -117.59(18)
C1 C6 C11 N4 58.2(2)

loop_
_cod_related_entry_id
_cod_related_entry_database
_cod_related_entry_code
1 ChemSpider 9617955
